data_4507777
loop_
_publ_author_name
'Daszkiewicz, Marek'

_publ_section_title
;
 Elementary Graph-Set Descriptors in Crystal Structure Comparison of
 2-Methyl-4-Nitroanilinium Hexachloridostannate(IV), Bromide and Two
 Noncentrosymmertic Chlorides. X-Ray, Vibrational and Theoretical Studies
;
_journal_issue 6
_journal_name_full 'Crystal Growth &amp; Design'
_journal_page_first 2277
_journal_paper_doi 10.1021/cg301733r
_journal_volume 13
_journal_year 2013
_chemical_formula_moiety 'C7 H9 N2 O2, Cl'
_chemical_formula_sum 'C7 H9 Cl N2 O2'
_chemical_formula_weight 188.61
_chemical_name_systematic
; 
 ? 
;
_space_group_IT_number 114
_symmetry_cell_setting tetragonal
_symmetry_space_group_name_Hall 'P -4 2n'
_symmetry_space_group_name_H-M 'P -4 21 c'
_atom_sites_solution_hydrogens geom
_atom_sites_solution_primary direct
_atom_sites_solution_secondary difmap
_audit_creation_method SHELXL-97
_cell_angle_alpha 90.00
_cell_angle_beta 90.00
_cell_angle_gamma 90.00
_cell_formula_units_Z 8
_cell_length_a 8.0420(3)
_cell_length_b 8.0420(3)
_cell_length_c 28.3749(12)
_cell_measurement_reflns_used 1523
_cell_measurement_temperature 295(2)
_cell_measurement_theta_max 27.48
_cell_measurement_theta_min 2.87
_cell_volume 1835.11(12)
_computing_cell_refinement 'CrysAlis 1.171.32.6'
_computing_data_collection 'CrysAlis 1.171.32.6'
_computing_data_reduction 'CrysAlis 1.171.32.6'
_computing_structure_refinement 'SHELXL-97 (Sheldrick, 1997)'
_computing_structure_solution 'SHELXS-97 (Sheldrick, 1997)'
_diffrn_ambient_temperature 295(2)
_diffrn_detector_area_resol_mean '1024x1024 with blocks 2x2, 33.133pixel/mm'
_diffrn_measured_fraction_theta_full 0.996
_diffrn_measured_fraction_theta_max 0.996
_diffrn_measurement_device_type 'KUMA KM-4 with area CCD detector'
_diffrn_measurement_method \w-scan
_diffrn_radiation_monochromator graphite
_diffrn_radiation_source 'fine-focus sealed tube'
_diffrn_radiation_type MoK\a
_diffrn_radiation_wavelength 0.71073
_diffrn_reflns_av_R_equivalents 0.0713
_diffrn_reflns_av_sigmaI/netI 0.0320
_diffrn_reflns_limit_h_max 10
_diffrn_reflns_limit_h_min -10
_diffrn_reflns_limit_k_max 10
_diffrn_reflns_limit_k_min -10
_diffrn_reflns_limit_l_max 36
_diffrn_reflns_limit_l_min -36
_diffrn_reflns_number 22766
_diffrn_reflns_theta_full 27.48
_diffrn_reflns_theta_max 27.48
_diffrn_reflns_theta_min 2.87
_diffrn_standards_number 0
_exptl_absorpt_coefficient_mu 0.379
_exptl_absorpt_correction_T_max 0.958
_exptl_absorpt_correction_T_min 0.847
_exptl_absorpt_correction_type numerical
_exptl_absorpt_process_details 'CrysAlis 1.171.32.6'
_exptl_crystal_colour colorless
_exptl_crystal_density_diffrn 1.365
_exptl_crystal_density_method 'not measured'
_exptl_crystal_description plate
_exptl_crystal_F_000 784
_exptl_crystal_size_max 0.43
_exptl_crystal_size_mid 0.33
_exptl_crystal_size_min 0.06
_refine_diff_density_max 1.156
_refine_diff_density_min -0.314
_refine_diff_density_rms 0.079
_refine_ls_abs_structure_details 'Flack H D (1983), Acta Cryst. A39, 876-881, 889 Friedel pairs'
_refine_ls_abs_structure_Flack 0.0(16)
_refine_ls_extinction_method none
_refine_ls_goodness_of_fit_ref 1.076
_refine_ls_hydrogen_treatment refxyz
_refine_ls_matrix_type full
_refine_ls_number_parameters 111
_refine_ls_number_reflns 2115
_refine_ls_number_restraints 0
_refine_ls_restrained_S_all 1.076
_refine_ls_R_factor_all 0.0974
_refine_ls_R_factor_gt 0.0654
_refine_ls_shift/su_max <0.001
_refine_ls_shift/su_mean <0.001
_refine_ls_structure_factor_coef Fsqd
_refine_ls_weighting_details 'calc w=1/[\s^2^(Fo^2^)+(0.0953P)^2^+0.4797P] where P=(Fo^2^+2Fc^2^)/3'
_refine_ls_weighting_scheme calc
_refine_ls_wR_factor_gt 0.1503
_refine_ls_wR_factor_ref 0.1680
_reflns_number_gt 1523
_reflns_number_total 2115
_reflns_threshold_expression >2sigma(I)
_cod_data_source_file cg301733r_si_003.cif
_cod_data_source_block m876
_cod_database_code 4507777

loop_
_symmetry_equiv_pos_as_xyz
'x, y, z'
'-x, -y, z'
'y, -x, -z'
'-y, x, -z'
'-x+1/2, y+1/2, -z+1/2'
'x+1/2, -y+1/2, -z+1/2'
'-y+1/2, -x+1/2, z+1/2'
'y+1/2, x+1/2, z+1/2'

loop_
_atom_site_label
_atom_site_type_symbol
_atom_site_fract_x
_atom_site_fract_y
_atom_site_fract_z
_atom_site_U_iso_or_equiv
_atom_site_adp_type
_atom_site_occupancy
_atom_site_symmetry_multiplicity
_atom_site_calc_flag
_atom_site_refinement_flags
Cl1 Cl 0.0000 0.0000 0.26392(6) 0.0438(3) Uani 1 2 d S
Cl2 Cl 0.0000 0.5000 0.26525(6) 0.0439(3) Uani 1 2 d S
O1A O 0.3702(4) 0.2696(6) -0.01284(10) 0.0604(9) Uani 1 1 d .
O2A O 0.1048(4) 0.2616(8) -0.01528(11) 0.0752(11) Uani 1 1 d .
N1A N 0.2134(4) 0.2511(5) 0.20506(9) 0.0445(7) Uani 1 1 d .
H1A1 H 0.3177 0.2522 0.2156 0.067 Uiso 1 1 calc R
H1A2 H 0.1628 0.1590 0.2149 0.067 Uiso 1 1 calc R
H1A3 H 0.1595 0.3397 0.2161 0.067 Uiso 1 1 calc R
N2A N 0.2355(6) 0.2667(5) 0.00615(10) 0.0533(10) Uani 1 1 d .
C1A C 0.2138(4) 0.2553(5) 0.15336(10) 0.0364(8) Uani 1 1 d .
C2A C 0.0649(4) 0.2540(7) 0.12909(12) 0.0409(8) Uani 1 1 d .
C3A C 0.0773(5) 0.2631(7) 0.07964(13) 0.0439(9) Uani 1 1 d .
H3A H -0.0186 0.2697 0.0614 0.053 Uiso 1 1 calc R
C4A C 0.2278(5) 0.2621(5) 0.05859(11) 0.0432(8) Uani 1 1 d .
C5A C 0.3756(5) 0.2573(10) 0.08291(14) 0.0557(11) Uani 1 1 d .
H5A H 0.4774 0.2532 0.0674 0.067 Uiso 1 1 calc R
C6A C 0.3658(5) 0.2589(9) 0.13132(14) 0.0533(11) Uani 1 1 d .
H6A H 0.4626 0.2624 0.1492 0.064 Uiso 1 1 calc R
C7A C -0.1052(5) 0.2529(9) 0.15252(15) 0.0652(13) Uani 1 1 d .
H7A1 H -0.1902 0.2535 0.1288 0.098 Uiso 1 1 calc R
H7A2 H -0.1166 0.3498 0.1720 0.098 Uiso 1 1 calc R
H7A3 H -0.1162 0.1549 0.1716 0.098 Uiso 1 1 calc R

loop_
_atom_site_aniso_label
_atom_site_aniso_U_11
_atom_site_aniso_U_22
_atom_site_aniso_U_33
_atom_site_aniso_U_23
_atom_site_aniso_U_13
_atom_site_aniso_U_12
Cl1 0.0447(7) 0.0391(7) 0.0476(7) 0.000 0.000 0.0062(8)
Cl2 0.0441(7) 0.0402(7) 0.0473(8) 0.000 0.000 -0.0054(8)
O1A 0.066(2) 0.081(3) 0.0339(15) -0.003(2) 0.0067(13) 0.006(2)
O2A 0.068(2) 0.125(3) 0.0327(15) -0.001(3) -0.0145(14) 0.002(3)
N1A 0.0458(16) 0.0604(19) 0.0274(13) 0.0019(16) -0.0023(12) 0.0000(19)
N2A 0.071(2) 0.060(2) 0.0294(15) -0.0011(18) 0.0014(19) -0.002(3)
C1A 0.0480(19) 0.0371(17) 0.0240(14) -0.0014(16) 0.0001(13) 0.001(2)
C2A 0.0486(19) 0.044(2) 0.0302(17) 0.000(2) -0.0041(14) -0.004(2)
C3A 0.047(2) 0.052(2) 0.0321(18) 0.003(2) -0.0090(15) 0.003(2)
C4A 0.053(2) 0.051(2) 0.0249(14) -0.0012(16) -0.0050(16) -0.002(3)
C5A 0.051(2) 0.084(3) 0.032(2) -0.001(3) 0.0049(17) -0.007(3)
C6A 0.050(2) 0.075(3) 0.035(2) -0.007(3) -0.0104(17) 0.001(3)
C7A 0.042(2) 0.112(4) 0.041(2) -0.001(4) -0.0050(17) -0.005(3)

loop_
_atom_type_symbol
_atom_type_description
_atom_type_scat_dispersion_real
_atom_type_scat_dispersion_imag
_atom_type_scat_source
C C 0.0033 0.0016 'International Tables Vol C Tables 4.2.6.8 and 6.1.1.4'
H H 0.0000 0.0000 'International Tables Vol C Tables 4.2.6.8 and 6.1.1.4'
N N 0.0061 0.0033 'International Tables Vol C Tables 4.2.6.8 and 6.1.1.4'
O O 0.0106 0.0060 'International Tables Vol C Tables 4.2.6.8 and 6.1.1.4'
Cl Cl 0.1484 0.1585 'International Tables Vol C Tables 4.2.6.8 and 6.1.1.4'

loop_
_geom_angle_atom_site_label_1
_geom_angle_atom_site_label_2
_geom_angle_atom_site_label_3
_geom_angle
C1A N1A H1A1 109.5
C1A N1A H1A2 109.5
H1A1 N1A H1A2 109.5
C1A N1A H1A3 109.5
H1A1 N1A H1A3 109.5
H1A2 N1A H1A3 109.5
O1A N2A O2A 123.5(3)
O1A N2A C4A 118.8(4)
O2A N2A C4A 117.6(4)
C6A C1A C2A 123.0(3)
C6A C1A N1A 117.2(3)
C2A C1A N1A 119.8(3)
C1A C2A C3A 115.8(3)
C1A C2A C7A 124.2(3)
C3A C2A C7A 120.0(3)
C4A C3A C2A 120.3(3)
C4A C3A H3A 119.9
C2A C3A H3A 119.9
C3A C4A C5A 123.6(3)
C3A C4A N2A 118.6(4)
C5A C4A N2A 117.8(4)
C4A C5A C6A 116.8(4)
C4A C5A H5A 121.6
C6A C5A H5A 121.6
C1A C6A C5A 120.4(4)
C1A C6A H6A 119.8
C5A C6A H6A 119.8
C2A C7A H7A1 109.5
C2A C7A H7A2 109.5
H7A1 C7A H7A2 109.5
C2A C7A H7A3 109.5
H7A1 C7A H7A3 109.5
H7A2 C7A H7A3 109.5

loop_
_geom_bond_atom_site_label_1
_geom_bond_atom_site_label_2
_geom_bond_distance
O1A N2A 1.210(5)
O2A N2A 1.215(5)
N1A C1A 1.467(4)
N1A H1A1 0.8900
N1A H1A2 0.8900
N1A H1A3 0.8900
N2A C4A 1.490(4)
C1A C6A 1.373(5)
C1A C2A 1.382(5)
C2A C3A 1.408(5)
C2A C7A 1.521(5)
C3A C4A 1.350(5)
C3A H3A 0.9300
C4A C5A 1.375(5)
C5A C6A 1.376(6)
C5A H5A 0.9300
C6A H6A 0.9300
C7A H7A1 0.9600
C7A H7A2 0.9600
C7A H7A3 0.9600

loop_
_geom_hbond_atom_site_label_D
_geom_hbond_atom_site_label_H
_geom_hbond_atom_site_label_A
_geom_hbond_distance_DH
_geom_hbond_distance_HA
_geom_hbond_distance_DA
_geom_hbond_angle_DHA
_geom_hbond_site_symmetry_A
N1A H1A1 Cl1 0.89 2.54 3.177(3) 128.9 5
N1A H1A1 Cl2 0.89 2.56 3.178(3) 127.1 5_545
N1A H1A2 Cl1 0.89 2.30 3.133(3) 155.9 .
N1A H1A3 Cl2 0.89 2.29 3.141(3) 159.4 .

loop_
_geom_torsion_atom_site_label_1
_geom_torsion_atom_site_label_2
_geom_torsion_atom_site_label_3
_geom_torsion_atom_site_label_4
_geom_torsion
C6A C1A C2A C3A -2.3(8)
N1A C1A C2A C3A 178.3(5)
C6A C1A C2A C7A -178.9(7)
N1A C1A C2A C7A 1.6(8)
C1A C2A C3A C4A 4.0(9)
C7A C2A C3A C4A -179.2(6)
C2A C3A C4A C5A -1.9(8)
C2A C3A C4A N2A 178.2(5)
O1A N2A C4A C3A 178.3(5)
O2A N2A C4A C3A -4.0(7)
O1A N2A C4A C5A -1.6(8)
O2A N2A C4A C5A 176.1(6)
C3A C4A C5A C6A -2.1(9)
N2A C4A C5A C6A 177.8(6)
C2A C1A C6A C5A -1.6(9)
N1A C1A C6A C5A 177.8(6)
C4A C5A C6A C1A 3.8(11)
